data_7226120
loop_
_publ_author_name
'Bodireddy, Mohan Reddy'
'Mahla, Ranjeet Singh'
'P.Md., Khaja Mohinuddin'
'Gundala, Trivikram Reddy'
'Durbaka, Vijaya Raghava Prasad'
'Kumar, Himanshu'
'Nallagondu, Chinna Gangi Reddy'

_publ_section_title
;
 Discovery of a new class of 16-membered (2Z,
 11Z)-3,11-di(aryl/naphthyl)-1,13-dioxa-5,9-dithia-2,12-diazacyclohexadeca-2,11-dienes
 as novel anti-tumor agents
;
_journal_name_full 'RSC Adv.'
_journal_paper_doi 10.1039/C6RA15140J
_journal_year 2016
_chemical_formula_sum 'C22 H24 F2 N2 O2 S2'
_chemical_formula_weight 450.55
_chemical_name_systematic
;
 ?
;
_space_group_crystal_system triclinic
_space_group_IT_number 2
_space_group_name_Hall '-P 1'
_space_group_name_H-M_alt 'P -1'
_symmetry_space_group_name_Hall '-P 1'
_symmetry_space_group_name_H-M 'P -1'
_atom_sites_solution_hydrogens geom
_audit_creation_method SHELXL-2013
_audit_update_record
;
2016-05-10 deposited with the CCDC.
2016-08-03 downloaded from the CCDC.
;
_cell_angle_alpha 88.3900(10)
_cell_angle_beta 83.6170(10)
_cell_angle_gamma 85.2230(10)
_cell_formula_units_Z 2
_cell_length_a 5.2062(2)
_cell_length_b 11.8917(4)
_cell_length_c 17.4814(6)
_cell_measurement_reflns_used 9906
_cell_measurement_temperature 120(2)
_cell_measurement_theta_max 29.36
_cell_measurement_theta_min 2.35
_cell_volume 1071.64(7)
_computing_structure_refinement 'SHELXL-2013 (Sheldrick, 2013)'
_diffrn_ambient_temperature 120(2)
_diffrn_measured_fraction_theta_full 0.974
_diffrn_measured_fraction_theta_max 0.999
_diffrn_measurement_device_type 'Bruker APEX-II CCD'
_diffrn_measurement_method '\f and \w scans'
_diffrn_radiation_type MoK\a
_diffrn_radiation_wavelength 0.71073
_diffrn_reflns_av_R_equivalents 0.0153
_diffrn_reflns_av_unetI/netI 0.0124
_diffrn_reflns_Laue_measured_fraction_full 0.974
_diffrn_reflns_Laue_measured_fraction_max 0.999
_diffrn_reflns_limit_h_max 6
_diffrn_reflns_limit_h_min -6
_diffrn_reflns_limit_k_max 14
_diffrn_reflns_limit_k_min -14
_diffrn_reflns_limit_l_max 20
_diffrn_reflns_limit_l_min -20
_diffrn_reflns_number 16956
_diffrn_reflns_point_group_measured_fraction_full 0.974
_diffrn_reflns_point_group_measured_fraction_max 0.999
_diffrn_reflns_theta_full 25.242
_diffrn_reflns_theta_max 25.026
_diffrn_reflns_theta_min 1.719
_exptl_absorpt_coefficient_mu 0.287
_exptl_crystal_colour Colourless
_exptl_crystal_density_diffrn 1.396
_exptl_crystal_description Plate
_exptl_crystal_F_000 472
_exptl_crystal_size_max 0.20
_exptl_crystal_size_mid 0.16
_exptl_crystal_size_min 0.12
_refine_diff_density_max 0.206
_refine_diff_density_min -0.201
_refine_diff_density_rms 0.035
_refine_ls_extinction_method none
_refine_ls_goodness_of_fit_ref 1.040
_refine_ls_hydrogen_treatment constr
_refine_ls_matrix_type full
_refine_ls_number_parameters 271
_refine_ls_number_reflns 3781
_refine_ls_number_restraints 0
_refine_ls_restrained_S_all 1.040
_refine_ls_R_factor_all 0.0281
_refine_ls_R_factor_gt 0.0261
_refine_ls_shift/su_max 0.001
_refine_ls_shift/su_mean 0.000
_refine_ls_structure_factor_coef Fsqd
_refine_ls_weighting_details 'w=1/[\s^2^(Fo^2^)+(0.0241P)^2^+0.5251P] where P=(Fo^2^+2Fc^2^)/3'
_refine_ls_weighting_scheme calc
_refine_ls_wR_factor_gt 0.0630
_refine_ls_wR_factor_ref 0.0645
_reflns_Friedel_coverage 0.000
_reflns_number_gt 3546
_reflns_number_total 3781
_reflns_threshold_expression 'I > 2\s(I)'
_cod_data_source_file c6ra15140j2.cif
_cod_data_source_block TRYA3
_cod_database_code 7226120
_shelx_space_group_comment
;
The symmetry employed for this shelxl refinement is uniquely defined
by the following loop, which should always be used as a source of
symmetry information in preference to the above space-group names.
They are only intended as comments.
;
_shelxl_version_number 2013-3

loop_
_space_group_symop_operation_xyz
'x, y, z'
'-x, -y, -z'

loop_
_atom_site_label
_atom_site_type_symbol
_atom_site_fract_x
_atom_site_fract_y
_atom_site_fract_z
_atom_site_U_iso_or_equiv
_atom_site_adp_type
_atom_site_occupancy
_atom_site_site_symmetry_order
_atom_site_calc_flag
_atom_site_refinement_flags_posn
_atom_site_refinement_flags_adp
S1 S 0.83952(6) 0.97568(3) 0.21636(2) 0.02659(9) Uani 1 1 d . .
S2 S 0.25264(6) 0.70261(3) 0.13866(2) 0.02386(9) Uani 1 1 d . .
F1 F -0.00433(18) 0.13009(7) 0.06039(5) 0.0392(2) Uani 1 1 d . .
F2 F 0.0566(2) 1.36834(8) 0.44521(6) 0.0548(3) Uani 1 1 d . .
O1 O 0.7163(2) 0.57182(8) 0.24044(6) 0.0303(2) Uani 1 1 d . .
O2 O 0.63883(19) 0.76624(8) 0.37119(6) 0.0284(2) Uani 1 1 d . .
N1 N 0.5833(2) 0.47802(9) 0.22572(7) 0.0262(3) Uani 1 1 d . .
N2 N 0.4861(2) 0.86762(9) 0.38903(6) 0.0258(3) Uani 1 1 d . .
C1 C 0.1095(3) 0.21799(12) 0.08660(8) 0.0280(3) Uani 1 1 d . .
C2 C 0.0332(3) 0.32518(12) 0.06273(8) 0.0287(3) Uani 1 1 d . .
H1 H -0.0968 0.3377 0.0303 0.034 Uiso 1 1 calc R U
C3 C 0.1546(3) 0.41456(12) 0.08809(8) 0.0258(3) Uani 1 1 d . .
H2 H 0.1050 0.4878 0.0725 0.031 Uiso 1 1 calc R U
C4 C 0.3499(3) 0.39603(11) 0.13661(7) 0.0230(3) Uani 1 1 d . .
C5 C 0.4859(3) 0.49133(11) 0.16134(7) 0.0231(3) Uani 1 1 d . .
C6 C 0.8381(3) 0.55203(13) 0.30978(8) 0.0327(3) Uani 1 1 d . .
H21 H 0.9717 0.6040 0.3108 0.039 Uiso 1 1 calc R U
H22 H 0.9216 0.4760 0.3094 0.039 Uiso 1 1 calc R U
C7 C 0.6508(3) 0.56620(12) 0.38195(9) 0.0369(4) Uani 1 1 d . .
H20 H 0.7489 0.5637 0.4261 0.044 Uiso 1 1 calc R U
H3 H 0.5433 0.5030 0.3870 0.044 Uiso 1 1 calc R U
C8 C 0.4768(3) 0.67452(12) 0.38361(10) 0.0368(4) Uani 1 1 d . .
H19 H 0.3616 0.6747 0.3436 0.044 Uiso 1 1 calc R U
H18 H 0.3722 0.6816 0.4330 0.044 Uiso 1 1 calc R U
C9 C 0.6046(3) 0.95474(11) 0.36535(7) 0.0236(3) Uani 1 1 d . .
C10 C 0.4637(3) 1.06525(11) 0.38669(7) 0.0246(3) Uani 1 1 d . .
C11 C 0.5279(3) 1.16476(13) 0.34870(9) 0.0384(4) Uani 1 1 d . .
H14 H 0.6657 1.1630 0.3099 0.046 Uiso 1 1 calc R U
C12 C 0.3894(4) 1.26709(13) 0.36773(9) 0.0462(4) Uani 1 1 d . .
H15 H 0.4308 1.3334 0.3414 0.055 Uiso 1 1 calc R U
C13 C 0.1916(3) 1.26799(12) 0.42586(9) 0.0377(4) Uani 1 1 d . .
C14 C 0.3003(3) 0.19552(12) 0.13478(8) 0.0306(3) Uani 1 1 d . .
H24 H 0.3468 0.1220 0.1505 0.037 Uiso 1 1 calc R U
C15 C 0.4211(3) 0.28542(12) 0.15925(8) 0.0280(3) Uani 1 1 d . .
H23 H 0.5518 0.2718 0.1913 0.034 Uiso 1 1 calc R U
C16 C 0.8654(3) 0.94918(12) 0.31850(8) 0.0281(3) Uani 1 1 d . .
H13 H 0.9538 0.8751 0.3254 0.034 Uiso 1 1 calc R U
H12 H 0.9690 1.0046 0.3371 0.034 Uiso 1 1 calc R U
C17 C 0.6064(3) 0.87807(12) 0.19652(8) 0.0257(3) Uani 1 1 d . .
H10 H 0.6468 0.8052 0.2206 0.031 Uiso 1 1 calc R U
H11 H 0.4333 0.9064 0.2172 0.031 Uiso 1 1 calc R U
C18 C 0.6188(3) 0.86585(11) 0.10950(7) 0.0231(3) Uani 1 1 d . .
H9 H 0.7664 0.8140 0.0922 0.028 Uiso 1 1 calc R U
H8 H 0.6462 0.9386 0.0848 0.028 Uiso 1 1 calc R U
C19 C 0.3738(3) 0.82285(11) 0.08417(7) 0.0235(3) Uani 1 1 d . .
H7 H 0.4086 0.8025 0.0305 0.028 Uiso 1 1 calc R U
H6 H 0.2383 0.8842 0.0877 0.028 Uiso 1 1 calc R U
C20 C 0.5130(3) 0.59465(11) 0.11038(8) 0.0242(3) Uani 1 1 d . .
H4 H 0.5068 0.5748 0.0572 0.029 Uiso 1 1 calc R U
H5 H 0.6793 0.6240 0.1144 0.029 Uiso 1 1 calc R U
C21 C 0.1230(3) 1.17265(13) 0.46610(8) 0.0329(3) Uani 1 1 d . .
H17 H -0.0123 1.1759 0.5057 0.040 Uiso 1 1 calc R U
C22 C 0.2610(3) 1.07134(12) 0.44604(8) 0.0275(3) Uani 1 1 d . .
H16 H 0.2175 1.0057 0.4728 0.033 Uiso 1 1 calc R U

loop_
_atom_site_aniso_label
_atom_site_aniso_U_11
_atom_site_aniso_U_22
_atom_site_aniso_U_33
_atom_site_aniso_U_23
_atom_site_aniso_U_13
_atom_site_aniso_U_12
S1 0.02410(18) 0.03008(19) 0.02601(18) -0.00429(14) 0.00027(13) -0.00744(14)
S2 0.02017(17) 0.02494(18) 0.02624(18) 0.00047(13) -0.00119(13) -0.00257(13)
F1 0.0525(6) 0.0338(5) 0.0355(5) -0.0013(4) -0.0102(4) -0.0200(4)
F2 0.0879(8) 0.0279(5) 0.0443(6) -0.0058(4) -0.0045(5) 0.0198(5)
O1 0.0372(6) 0.0261(5) 0.0305(5) -0.0009(4) -0.0119(4) -0.0086(4)
O2 0.0314(5) 0.0202(5) 0.0336(5) -0.0043(4) -0.0044(4) 0.0002(4)
N1 0.0286(6) 0.0230(6) 0.0279(6) -0.0029(5) -0.0045(5) -0.0043(5)
N2 0.0316(6) 0.0219(6) 0.0237(6) -0.0042(5) -0.0051(5) 0.0020(5)
C1 0.0320(7) 0.0296(7) 0.0232(7) -0.0034(6) 0.0009(6) -0.0120(6)
C2 0.0265(7) 0.0355(8) 0.0250(7) 0.0007(6) -0.0049(6) -0.0063(6)
C3 0.0267(7) 0.0251(7) 0.0251(7) 0.0010(5) -0.0019(6) -0.0012(6)
C4 0.0229(7) 0.0248(7) 0.0206(6) -0.0009(5) 0.0016(5) -0.0030(5)
C5 0.0217(6) 0.0237(7) 0.0231(7) -0.0018(5) -0.0003(5) 0.0002(5)
C6 0.0358(8) 0.0294(8) 0.0350(8) -0.0059(6) -0.0161(7) 0.0024(6)
C7 0.0560(10) 0.0237(7) 0.0319(8) -0.0017(6) -0.0096(7) -0.0020(7)
C8 0.0407(9) 0.0254(8) 0.0433(9) -0.0043(6) 0.0031(7) -0.0063(6)
C9 0.0272(7) 0.0260(7) 0.0190(6) -0.0024(5) -0.0084(5) -0.0028(6)
C10 0.0314(7) 0.0241(7) 0.0200(6) -0.0032(5) -0.0092(6) -0.0029(6)
C11 0.0555(10) 0.0279(8) 0.0301(8) -0.0036(6) 0.0061(7) -0.0075(7)
C12 0.0798(13) 0.0225(8) 0.0343(9) 0.0004(6) 0.0030(9) -0.0050(8)
C13 0.0594(10) 0.0244(7) 0.0290(8) -0.0064(6) -0.0111(7) 0.0090(7)
C14 0.0379(8) 0.0224(7) 0.0314(8) 0.0021(6) -0.0029(6) -0.0037(6)
C15 0.0298(7) 0.0284(7) 0.0266(7) 0.0016(6) -0.0070(6) -0.0022(6)
C16 0.0248(7) 0.0314(7) 0.0300(7) -0.0040(6) -0.0086(6) -0.0038(6)
C17 0.0237(7) 0.0310(7) 0.0234(7) -0.0011(6) -0.0030(5) -0.0076(6)
C18 0.0222(7) 0.0240(7) 0.0228(7) 0.0001(5) -0.0005(5) -0.0027(5)
C19 0.0240(7) 0.0240(7) 0.0226(7) 0.0019(5) -0.0040(5) -0.0002(5)
C20 0.0239(7) 0.0249(7) 0.0235(7) -0.0021(5) 0.0001(5) -0.0026(5)
C21 0.0378(8) 0.0337(8) 0.0266(7) -0.0039(6) -0.0052(6) 0.0046(6)
C22 0.0332(8) 0.0252(7) 0.0248(7) 0.0002(6) -0.0072(6) -0.0009(6)

loop_
_atom_type_symbol
_atom_type_description
_atom_type_scat_dispersion_real
_atom_type_scat_dispersion_imag
_atom_type_scat_source
C C 0.0033 0.0016 'International Tables Vol C Tables 4.2.6.8 and 6.1.1.4'
H H 0.0000 0.0000 'International Tables Vol C Tables 4.2.6.8 and 6.1.1.4'
N N 0.0061 0.0033 'International Tables Vol C Tables 4.2.6.8 and 6.1.1.4'
O O 0.0106 0.0060 'International Tables Vol C Tables 4.2.6.8 and 6.1.1.4'
F F 0.0171 0.0103 'International Tables Vol C Tables 4.2.6.8 and 6.1.1.4'
S S 0.1246 0.1234 'International Tables Vol C Tables 4.2.6.8 and 6.1.1.4'

loop_
_geom_angle_atom_site_label_1
_geom_angle_atom_site_label_2
_geom_angle_atom_site_label_3
_geom_angle
C17 S1 C16 102.21(6)
C19 S2 C20 100.08(6)
N1 O1 C6 109.78(10)
N2 O2 C8 108.48(10)
C5 N1 O1 110.67(11)
C9 N2 O2 111.91(11)
F1 C1 C2 118.57(13)
F1 C1 C14 118.62(13)
C2 C1 C14 122.79(13)
C1 C2 C3 118.41(13)
C1 C2 H1 120.8
C3 C2 H1 120.8
C2 C3 C4 120.93(13)
C2 C3 H2 119.5
C4 C3 H2 119.5
C15 C4 C3 118.55(12)
C15 C4 C5 120.62(12)
C3 C4 C5 120.80(12)
N1 C5 C4 116.52(12)
N1 C5 C20 123.43(12)
C4 C5 C20 120.01(11)
O1 C6 C7 113.21(12)
O1 C6 H21 108.9
C7 C6 H21 108.9
O1 C6 H22 108.9
C7 C6 H22 108.9
H21 C6 H22 107.7
C6 C7 C8 114.19(13)
C6 C7 H20 108.7
C8 C7 H20 108.7
C6 C7 H3 108.7
C8 C7 H3 108.7
H20 C7 H3 107.6
O2 C8 C7 107.78(13)
O2 C8 H19 110.2
C7 C8 H19 110.2
O2 C8 H18 110.2
C7 C8 H18 110.2
H19 C8 H18 108.5
N2 C9 C10 115.22(12)
N2 C9 C16 124.00(12)
C10 C9 C16 120.77(12)
C11 C10 C22 118.00(13)
C11 C10 C9 121.65(13)
C22 C10 C9 120.34(12)
C10 C11 C12 121.03(15)
C10 C11 H14 119.5
C12 C11 H14 119.5
C13 C12 C11 118.46(15)
C13 C12 H15 120.8
C11 C12 H15 120.8
C12 C13 F2 118.70(14)
C12 C13 C21 122.91(14)
F2 C13 C21 118.39(15)
C1 C14 C15 118.21(13)
C1 C14 H24 120.9
C15 C14 H24 120.9
C14 C15 C4 121.11(13)
C14 C15 H23 119.4
C4 C15 H23 119.4
C9 C16 S1 112.17(9)
C9 C16 H13 109.2
S1 C16 H13 109.2
C9 C16 H12 109.2
S1 C16 H12 109.2
H13 C16 H12 107.9
C18 C17 S1 108.54(9)
C18 C17 H10 110.0
S1 C17 H10 110.0
C18 C17 H11 110.0
S1 C17 H11 110.0
H10 C17 H11 108.4
C17 C18 C19 113.11(11)
C17 C18 H9 109.0
C19 C18 H9 109.0
C17 C18 H8 109.0
C19 C18 H8 109.0
H9 C18 H8 107.8
C18 C19 S2 115.51(9)
C18 C19 H7 108.4
S2 C19 H7 108.4
C18 C19 H6 108.4
S2 C19 H6 108.4
H7 C19 H6 107.5
C5 C20 S2 110.23(9)
C5 C20 H4 109.6
S2 C20 H4 109.6
C5 C20 H5 109.6
S2 C20 H5 109.6
H4 C20 H5 108.1
C13 C21 C22 117.95(14)
C13 C21 H17 121.0
C22 C21 H17 121.0
C21 C22 C10 121.62(13)
C21 C22 H16 119.2
C10 C22 H16 119.2

loop_
_geom_bond_atom_site_label_1
_geom_bond_atom_site_label_2
_geom_bond_distance
S1 C17 1.8141(13)
S1 C16 1.8222(14)
S2 C19 1.8139(13)
S2 C20 1.8241(13)
F1 C1 1.3581(15)
F2 C13 1.3649(17)
O1 N1 1.4050(14)
O1 C6 1.4342(17)
O2 N2 1.4104(14)
O2 C8 1.4310(17)
N1 C5 1.2852(17)
N2 C9 1.2846(17)
C1 C2 1.371(2)
C1 C14 1.377(2)
C2 C3 1.3879(19)
C2 H1 0.9300
C3 C4 1.3952(19)
C3 H2 0.9300
C4 C15 1.3950(19)
C4 C5 1.4838(18)
C5 C20 1.5042(18)
C6 C7 1.511(2)
C6 H21 0.9700
C6 H22 0.9700
C7 C8 1.511(2)
C7 H20 0.9700
C7 H3 0.9700
C8 H19 0.9700
C8 H18 0.9700
C9 C10 1.4867(18)
C9 C16 1.5033(19)
C10 C11 1.388(2)
C10 C22 1.394(2)
C11 C12 1.391(2)
C11 H14 0.9300
C12 C13 1.364(2)
C12 H15 0.9300
C13 C21 1.369(2)
C14 C15 1.385(2)
C14 H24 0.9300
C15 H23 0.9300
C16 H13 0.9700
C16 H12 0.9700
C17 C18 1.5259(18)
C17 H10 0.9700
C17 H11 0.9700
C18 C19 1.5270(18)
C18 H9 0.9700
C18 H8 0.9700
C19 H7 0.9700
C19 H6 0.9700
C20 H4 0.9700
C20 H5 0.9700
C21 C22 1.384(2)
C21 H17 0.9300
C22 H16 0.9300

loop_
_geom_hbond_atom_site_label_D
_geom_hbond_atom_site_label_H
_geom_hbond_atom_site_label_A
_geom_hbond_distance_DH
_geom_hbond_distance_HA
_geom_hbond_distance_DA
_geom_hbond_angle_DHA
_geom_hbond_site_symmetry_A
C18 H9 S2 0.97 2.94 3.7640(14) 143.1 1_655
C17 H10 O2 0.97 2.66 3.3121(17) 125.2 .
C18 H9 S2 0.97 2.94 3.7640(14) 143.1 1_655
C17 H10 O2 0.97 2.66 3.3121(17) 125.2 .
C18 H9 S2 0.97 2.94 3.7640(14) 143.1 1_655
C17 H10 O2 0.97 2.66 3.3121(17) 125.2 .
C18 H9 S2 0.97 2.94 3.7640(14) 143.1 1_655
C17 H10 O2 0.97 2.66 3.3121(17) 125.2 .
C18 H9 S2 0.97 2.94 3.7640(14) 143.1 1_655
C17 H10 O2 0.97 2.66 3.3121(17) 125.2 .
C17 H10 O2 0.97 2.66 3.3121(17) 125.2 .
C18 H9 S2 0.97 2.94 3.7640(14) 143.1 1_655
C17 H10 O2 0.97 2.66 3.3121(17) 125.2 .
C18 H9 S2 0.97 2.94 3.7640(14) 143.1 1_655
C17 H10 O2 0.97 2.66 3.3121(17) 125.2 .
C18 H9 S2 0.97 2.94 3.7640(14) 143.1 1_655
C17 H10 O2 0.97 2.66 3.3121(17) 125.2 .
C18 H9 S2 0.97 2.94 3.7640(14) 143.1 1_655
C17 H10 O2 0.97 2.66 3.3121(17) 125.2 .
C18 H9 S2 0.97 2.94 3.7640(14) 143.1 1_655

loop_
_geom_torsion_atom_site_label_1
_geom_torsion_atom_site_label_2
_geom_torsion_atom_site_label_3
_geom_torsion_atom_site_label_4
_geom_torsion
C6 O1 N1 C5 -176.10(11)
C8 O2 N2 C9 -167.40(12)
F1 C1 C2 C3 -178.40(12)
C14 C1 C2 C3 0.2(2)
C1 C2 C3 C4 0.1(2)
C2 C3 C4 C15 0.0(2)
C2 C3 C4 C5 177.76(12)
O1 N1 C5 C4 177.23(10)
O1 N1 C5 C20 -0.34(18)
C15 C4 C5 N1 -28.46(19)
C3 C4 C5 N1 153.80(13)
C15 C4 C5 C20 149.20(13)
C3 C4 C5 C20 -28.54(18)
N1 O1 C6 C7 -76.88(14)
O1 C6 C7 C8 -49.37(17)
N2 O2 C8 C7 -167.39(11)
C6 C7 C8 O2 -54.86(17)
O2 N2 C9 C10 -175.95(10)
O2 N2 C9 C16 4.77(17)
N2 C9 C10 C11 -161.77(13)
C16 C9 C10 C11 17.53(19)
N2 C9 C10 C22 18.11(18)
C16 C9 C10 C22 -162.59(12)
C22 C10 C11 C12 -1.8(2)
C9 C10 C11 C12 178.06(15)
C10 C11 C12 C13 1.3(3)
C11 C12 C13 F2 179.44(15)
C11 C12 C13 C21 -0.2(3)
F1 C1 C14 C15 177.97(12)
C2 C1 C14 C15 -0.7(2)
C1 C14 C15 C4 0.8(2)
C3 C4 C15 C14 -0.4(2)
C5 C4 C15 C14 -178.22(13)
N2 C9 C16 S1 100.30(14)
C10 C9 C16 S1 -78.95(13)
C17 S1 C16 C9 -51.28(11)
C16 S1 C17 C18 -164.41(9)
S1 C17 C18 C19 -158.83(9)
C17 C18 C19 S2 -46.58(14)
C20 S2 C19 C18 -67.20(11)
N1 C5 C20 S2 -87.46(14)
C4 C5 C20 S2 95.05(12)
C19 S2 C20 C5 167.91(9)
C12 C13 C21 C22 -0.4(2)
F2 C13 C21 C22 179.98(13)
C13 C21 C22 C10 -0.2(2)
C11 C10 C22 C21 1.2(2)
C9 C10 C22 C21 -178.64(12)
